data_4086016
loop_
_publ_author_name
'Robbins, Leanna K.'
'Lilly, Cassandra P.'
'Smeltz, Jessica L.'
'Boyle, Paul D.'
'Ison, Elon A.'

_publ_section_title
;
 Synthesis and Reactivity of Oxorhenium(V) Methyl, Benzyl, and Phenyl
 Complexes with CO: Implications for a Unique Mechanism for Migratory
 Insertion
;
_journal_issue 13
_journal_name_full Organometallics
_journal_page_first 3152
_journal_paper_doi 10.1021/acs.organomet.5b00177
_journal_volume 34
_journal_year 2015
_chemical_formula_sum 'C25 H18 F10 N3 O2 Re'
_chemical_formula_weight 768.62
_chemical_name_systematic
; 
 ? 
;
_space_group_IT_number 14
_symmetry_cell_setting monoclinic
_symmetry_space_group_name_Hall '-P 2ybc'
_symmetry_space_group_name_H-M 'P 1 21/c 1'
_atom_sites_solution_hydrogens geom
_atom_sites_solution_primary direct
_atom_sites_solution_secondary difmap
_audit_creation_method SHELXL-97
_cell_angle_alpha 90.00
_cell_angle_beta 96.911(13)
_cell_angle_gamma 90.00
_cell_formula_units_Z 4
_cell_length_a 8.113(3)
_cell_length_b 13.613(3)
_cell_length_c 24.250(9)
_cell_measurement_reflns_used 9812
_cell_measurement_temperature 110
_cell_measurement_theta_max 28.87
_cell_measurement_theta_min 2.53
_cell_volume 2658.8(15)
_computing_cell_refinement SAINT
_computing_data_collection Apex2
_computing_data_reduction SAINT
_computing_molecular_graphics NRCVAX
_computing_publication_material cif2tables.py
_computing_structure_refinement XL
_computing_structure_solution XS
_diffrn_ambient_temperature 110
_diffrn_measured_fraction_theta_full 0.996
_diffrn_measured_fraction_theta_max 0.961
_diffrn_measurement_device_type 'Bruker-Nonius Kappa Axis X8 Apex2'
_diffrn_measurement_method 'omega and phi scans'
_diffrn_radiation_monochromator graphite
_diffrn_radiation_source 'fine-focus sealed tube'
_diffrn_radiation_type MoK\a
_diffrn_radiation_wavelength 0.71073
_diffrn_reflns_av_R_equivalents 0.0623
_diffrn_reflns_av_sigmaI/netI 0.0551
_diffrn_reflns_limit_h_max 12
_diffrn_reflns_limit_h_min -13
_diffrn_reflns_limit_k_max 23
_diffrn_reflns_limit_k_min -22
_diffrn_reflns_limit_l_max 41
_diffrn_reflns_limit_l_min -39
_diffrn_reflns_number 113820
_diffrn_reflns_theta_full 36.53
_diffrn_reflns_theta_max 38.15
_diffrn_reflns_theta_min 1.69
_exptl_absorpt_coefficient_mu 4.670
_exptl_absorpt_correction_T_max 0.6680
_exptl_absorpt_correction_T_min 0.5371
_exptl_absorpt_correction_type multi-scan
_exptl_absorpt_process_details SADABS
_exptl_crystal_colour orange
_exptl_crystal_density_diffrn 1.920
_exptl_crystal_density_method 'not measured'
_exptl_crystal_description prism
_exptl_crystal_F_000 1480
_exptl_crystal_size_max 0.15
_exptl_crystal_size_mid 0.13
_exptl_crystal_size_min 0.09
_platon_squeeze_details
;
Acta Cryst. (1990), A46, 194 as the 'BYPASS procedure' P. v.d. Sluis & A.L. Spek
;
_refine_diff_density_max 2.878
_refine_diff_density_min -2.026
_refine_diff_density_rms 0.170
_refine_ls_extinction_method none
_refine_ls_goodness_of_fit_ref 1.011
_refine_ls_hydrogen_treatment constr
_refine_ls_matrix_type full
_refine_ls_number_parameters 371
_refine_ls_number_reflns 14049
_refine_ls_number_restraints 0
_refine_ls_restrained_S_all 1.011
_refine_ls_R_factor_all 0.0657
_refine_ls_R_factor_gt 0.0385
_refine_ls_shift/su_max 0.007
_refine_ls_shift/su_mean 0.000
_refine_ls_structure_factor_coef Fsqd
_refine_ls_weighting_details 'calc w=1/[\s^2^(Fo^2^)+(0.0372P)^2^+0.0000P] where P=(Fo^2^+2Fc^2^)/3'
_refine_ls_weighting_scheme calc
_refine_ls_wR_factor_gt 0.0782
_refine_ls_wR_factor_ref 0.0844
_reflns_number_gt 9635
_reflns_number_total 14049
_reflns_threshold_expression >2sigma(I)
_cod_data_source_file om5b00177_si_003.cif
_cod_data_source_block x12144
_cod_depositor_comments 'Adding full bibliography for 4086014--4086016.cif.'
_cod_original_cell_volume 2658.6(14)
_cod_original_sg_symbol_H-M 'P 21/c'
_cod_database_code 4086016

loop_
_symmetry_equiv_pos_as_xyz
'x, y, z'
'-x, y+1/2, -z+1/2'
'-x, -y, -z'
'x, -y-1/2, z-1/2'

loop_
_atom_site_label
_atom_site_type_symbol
_atom_site_fract_x
_atom_site_fract_y
_atom_site_fract_z
_atom_site_U_iso_or_equiv
_atom_site_adp_type
_atom_site_occupancy
_atom_site_symmetry_multiplicity
_atom_site_calc_flag
_atom_site_refinement_flags
Re1 Re 0.252206(11) 1.073287(7) 0.215702(4) 0.01965(3) Uani 1 1 d .
O1 O 0.4052(2) 1.14537(13) 0.19636(8) 0.0278(4) Uani 1 1 d .
C1 C 0.3263(3) 0.93267(18) 0.20612(10) 0.0213(5) Uani 1 1 d .
O2 O 0.2374(2) 0.86460(14) 0.21826(7) 0.0259(4) Uani 1 1 d .
C2 C 0.4955(3) 0.9090(2) 0.18577(13) 0.0292(6) Uani 1 1 d .
H2A H 0.5493 0.9713 0.1768 0.035 Uiso 1 1 calc R
H2B H 0.5680 0.8770 0.2163 0.035 Uiso 1 1 calc R
C3 C 0.4818(3) 0.8433(2) 0.13553(11) 0.0259(5) Uani 1 1 d .
C4 C 0.5390(3) 0.8733(2) 0.08637(13) 0.0355(7) Uani 1 1 d .
H4 H 0.5851 0.9371 0.0842 0.043 Uiso 1 1 calc R
C5 C 0.5302(4) 0.8121(3) 0.04060(14) 0.0432(8) Uani 1 1 d .
H5 H 0.5723 0.8337 0.0078 0.052 Uiso 1 1 calc R
C6 C 0.4608(4) 0.7202(3) 0.04241(13) 0.0407(7) Uani 1 1 d .
H6 H 0.4543 0.6785 0.0108 0.049 Uiso 1 1 calc R
C7 C 0.4007(4) 0.6889(2) 0.09009(13) 0.0372(7) Uani 1 1 d .
H7 H 0.3519 0.6256 0.0914 0.045 Uiso 1 1 calc R
C8 C 0.4115(3) 0.7502(2) 0.13652(12) 0.0283(5) Uani 1 1 d .
H8 H 0.3702 0.7280 0.1694 0.034 Uiso 1 1 calc R
N1 N 0.0754(3) 1.04976(16) 0.15381(9) 0.0255(5) Uani 1 1 d .
N2 N 0.0437(3) 1.15152(16) 0.24306(9) 0.0233(4) Uani 1 1 d .
N3 N 0.2825(3) 1.04758(17) 0.29657(9) 0.0233(4) Uani 1 1 d .
C9 C 0.0772(3) 0.98077(19) 0.11067(11) 0.0233(5) Uani 1 1 d .
C10 C 0.1670(3) 0.99590(19) 0.06607(11) 0.0268(5) Uani 1 1 d .
C11 C 0.1682(3) 0.92962(19) 0.02329(11) 0.0269(5) Uani 1 1 d .
C12 C 0.0791(3) 0.84312(19) 0.02398(11) 0.0260(5) Uani 1 1 d .
C13 C -0.0096(3) 0.8256(2) 0.06779(12) 0.0279(5) Uani 1 1 d .
C14 C -0.0125(3) 0.8939(2) 0.10970(11) 0.0259(5) Uani 1 1 d .
F10 F 0.2562(2) 1.07906(11) 0.06369(7) 0.0372(4) Uani 1 1 d .
F11 F 0.2541(2) 0.94878(13) -0.01933(7) 0.0354(4) Uani 1 1 d .
F12 F 0.0800(2) 0.77867(12) -0.01727(7) 0.0352(4) Uani 1 1 d .
F13 F -0.0926(2) 0.74029(12) 0.06961(7) 0.0385(4) Uani 1 1 d .
F14 F -0.10334(19) 0.87481(13) 0.15115(7) 0.0337(4) Uani 1 1 d .
C15 C -0.0714(3) 1.1156(2) 0.14801(12) 0.0321(6) Uani 1 1 d .
H15A H -0.1657 1.0845 0.1247 0.039 Uiso 1 1 calc R
H15B H -0.0450 1.1787 0.1308 0.039 Uiso 1 1 calc R
C16 C -0.1137(3) 1.1321(2) 0.20699(12) 0.0314(6) Uani 1 1 d .
H16A H -0.1899 1.1888 0.2078 0.038 Uiso 1 1 calc R
H16B H -0.1689 1.0732 0.2202 0.038 Uiso 1 1 calc R
C17 C 0.0891(4) 1.2583(2) 0.23714(13) 0.0337(6) Uani 1 1 d .
H17A H 0.1027 1.2722 0.1983 0.051 Uiso 1 1 calc R
H17B H 0.1933 1.2722 0.2607 0.051 Uiso 1 1 calc R
H17C H 0.0006 1.2998 0.2486 0.051 Uiso 1 1 calc R
C18 C 0.0257(3) 1.1309(2) 0.30248(11) 0.0293(6) Uani 1 1 d .
H18A H -0.0450 1.0722 0.3053 0.035 Uiso 1 1 calc R
H18B H -0.0271 1.1874 0.3191 0.035 Uiso 1 1 calc R
C19 C 0.1966(3) 1.1132(2) 0.33262(10) 0.0240(5) Uani 1 1 d .
H19A H 0.2575 1.1760 0.3389 0.029 Uiso 1 1 calc R
H19B H 0.1891 1.0817 0.3690 0.029 Uiso 1 1 calc R
C20 C 0.3854(3) 0.97656(18) 0.32483(10) 0.0214(5) Uani 1 1 d .
C21 C 0.5578(3) 0.97918(18) 0.32560(11) 0.0224(5) Uani 1 1 d .
C22 C 0.6616(3) 0.91137(19) 0.35417(12) 0.0258(5) Uani 1 1 d .
C23 C 0.5972(3) 0.83580(19) 0.38225(11) 0.0263(5) Uani 1 1 d .
C24 C 0.4266(3) 0.8291(2) 0.38106(11) 0.0274(5) Uani 1 1 d .
C25 C 0.3257(3) 0.8988(2) 0.35376(11) 0.0248(5) Uani 1 1 d .
F21 F 0.62844(19) 1.05113(12) 0.29793(7) 0.0294(3) Uani 1 1 d .
F22 F 0.8267(2) 0.92031(12) 0.35519(8) 0.0361(4) Uani 1 1 d .
F23 F 0.6980(2) 0.77084(12) 0.41032(8) 0.0398(4) Uani 1 1 d .
F24 F 0.3618(2) 0.75417(13) 0.40725(7) 0.0404(4) Uani 1 1 d .
F25 F 0.16093(19) 0.88963(14) 0.35393(7) 0.0342(4) Uani 1 1 d .

loop_
_atom_site_aniso_label
_atom_site_aniso_U_11
_atom_site_aniso_U_22
_atom_site_aniso_U_33
_atom_site_aniso_U_23
_atom_site_aniso_U_13
_atom_site_aniso_U_12
Re1 0.01799(4) 0.02024(5) 0.02078(5) 0.00011(4) 0.00260(3) 0.00016(3)
O1 0.0248(9) 0.0265(9) 0.0332(10) 0.0002(8) 0.0077(8) -0.0038(7)
C1 0.0206(11) 0.0243(12) 0.0185(11) -0.0016(9) 0.0000(9) 0.0019(9)
O2 0.0232(9) 0.0263(9) 0.0282(10) -0.0003(7) 0.0032(7) -0.0010(7)
C2 0.0171(11) 0.0307(14) 0.0394(16) -0.0091(11) 0.0016(10) 0.0007(10)
C3 0.0190(11) 0.0323(14) 0.0265(13) -0.0018(11) 0.0036(10) 0.0058(10)
C4 0.0225(12) 0.0447(18) 0.0401(17) 0.0063(14) 0.0064(12) -0.0001(12)
C5 0.0361(16) 0.065(2) 0.0299(16) 0.0053(15) 0.0105(13) 0.0082(16)
C6 0.0403(17) 0.053(2) 0.0279(15) -0.0097(14) 0.0000(13) 0.0116(15)
C7 0.0423(17) 0.0361(16) 0.0320(16) -0.0035(13) -0.0001(13) 0.0048(13)
C8 0.0318(13) 0.0286(13) 0.0248(13) 0.0003(10) 0.0042(11) 0.0061(11)
N1 0.0235(10) 0.0262(10) 0.0253(11) -0.0030(9) -0.0031(9) 0.0080(8)
N2 0.0203(9) 0.0258(10) 0.0238(10) 0.0023(8) 0.0023(8) 0.0020(8)
N3 0.0192(9) 0.0275(10) 0.0229(10) -0.0012(8) 0.0020(8) 0.0037(8)
C9 0.0210(11) 0.0254(12) 0.0223(12) -0.0001(9) -0.0019(9) 0.0042(9)
C10 0.0295(13) 0.0241(12) 0.0260(13) 0.0028(10) 0.0004(10) -0.0010(10)
C11 0.0280(13) 0.0290(13) 0.0236(12) 0.0007(10) 0.0031(10) 0.0012(10)
C12 0.0285(12) 0.0254(12) 0.0229(12) -0.0049(10) -0.0023(10) 0.0024(10)
C13 0.0265(12) 0.0243(12) 0.0312(14) 0.0019(11) -0.0035(11) -0.0017(10)
C14 0.0212(11) 0.0320(13) 0.0240(13) 0.0024(11) 0.0004(10) 0.0019(10)
F10 0.0537(11) 0.0283(9) 0.0303(9) 0.0010(7) 0.0080(8) -0.0113(7)
F11 0.0434(10) 0.0398(9) 0.0242(8) 0.0014(7) 0.0085(7) -0.0052(8)
F12 0.0446(10) 0.0307(9) 0.0291(8) -0.0091(7) -0.0009(7) 0.0012(8)
F13 0.0429(10) 0.0313(9) 0.0408(10) -0.0039(7) 0.0028(8) -0.0117(8)
F14 0.0283(8) 0.0438(10) 0.0299(9) -0.0001(7) 0.0074(7) -0.0054(7)
C15 0.0305(14) 0.0339(15) 0.0294(14) -0.0016(12) -0.0065(11) 0.0130(12)
C16 0.0226(12) 0.0400(16) 0.0309(14) -0.0024(12) 0.0000(10) 0.0046(11)
C17 0.0348(14) 0.0262(13) 0.0422(17) -0.0007(12) 0.0136(13) 0.0024(11)
C18 0.0238(12) 0.0355(15) 0.0288(14) 0.0001(11) 0.0040(10) 0.0049(11)
C19 0.0223(11) 0.0291(13) 0.0207(12) 0.0000(10) 0.0030(9) 0.0089(10)
C20 0.0184(10) 0.0235(12) 0.0216(11) -0.0039(9) 0.0004(9) 0.0020(9)
C21 0.0183(10) 0.0193(11) 0.0296(13) -0.0044(9) 0.0031(9) -0.0014(9)
C22 0.0181(11) 0.0263(13) 0.0323(14) -0.0042(10) 0.0000(10) 0.0021(9)
C23 0.0284(13) 0.0225(12) 0.0259(13) -0.0011(10) -0.0049(10) 0.0045(10)
C24 0.0297(13) 0.0259(13) 0.0255(13) 0.0030(10) -0.0014(11) -0.0056(10)
C25 0.0204(11) 0.0301(13) 0.0233(12) -0.0001(10) 0.0008(9) -0.0015(10)
F21 0.0234(7) 0.0269(8) 0.0386(9) 0.0038(7) 0.0072(7) -0.0011(6)
F22 0.0176(7) 0.0370(10) 0.0524(11) 0.0008(8) -0.0011(7) 0.0056(6)
F23 0.0403(9) 0.0298(9) 0.0454(10) 0.0082(8) -0.0099(8) 0.0075(7)
F24 0.0423(10) 0.0391(10) 0.0378(10) 0.0139(8) -0.0035(8) -0.0135(8)
F25 0.0197(7) 0.0445(10) 0.0382(9) 0.0060(8) 0.0019(7) -0.0068(7)

loop_
_atom_type_symbol
_atom_type_description
_atom_type_scat_dispersion_real
_atom_type_scat_dispersion_imag
_atom_type_scat_source
C C 0.0033 0.0016 'International Tables Vol C Tables 4.2.6.8 and 6.1.1.4'
H H 0.0000 0.0000 'International Tables Vol C Tables 4.2.6.8 and 6.1.1.4'
F F 0.0171 0.0103 'International Tables Vol C Tables 4.2.6.8 and 6.1.1.4'
N N 0.0061 0.0033 'International Tables Vol C Tables 4.2.6.8 and 6.1.1.4'
O O 0.0106 0.0060 'International Tables Vol C Tables 4.2.6.8 and 6.1.1.4'
Re Re -1.0185 7.2310 'International Tables Vol C Tables 4.2.6.8 and 6.1.1.4'

loop_
_geom_angle_atom_site_label_1
_geom_angle_atom_site_label_2
_geom_angle_atom_site_label_3
_geom_angle
O1 Re1 N1 111.93(10)
O1 Re1 N3 111.69(9)
N1 Re1 N3 135.86(10)
O1 Re1 C1 106.15(10)
N1 Re1 C1 87.59(9)
N3 Re1 C1 86.75(10)
O1 Re1 N2 115.14(9)
N1 Re1 N2 77.90(9)
N3 Re1 N2 78.01(8)
C1 Re1 N2 138.70(9)
O2 C1 C2 119.2(2)
O2 C1 Re1 119.52(19)
C2 C1 Re1 121.29(18)
C3 C2 C1 113.6(2)
C3 C2 H2A 108.9
C1 C2 H2A 108.9
C3 C2 H2B 108.9
C1 C2 H2B 108.9
H2A C2 H2B 107.7
C8 C3 C4 117.5(3)
C8 C3 C2 121.2(3)
C4 C3 C2 121.3(3)
C5 C4 C3 121.4(3)
C5 C4 H4 119.3
C3 C4 H4 119.3
C6 C5 C4 120.3(3)
C6 C5 H5 119.9
C4 C5 H5 119.9
C5 C6 C7 119.8(3)
C5 C6 H6 120.1
C7 C6 H6 120.1
C6 C7 C8 119.9(3)
C6 C7 H7 120.1
C8 C7 H7 120.1
C3 C8 C7 121.1(3)
C3 C8 H8 119.4
C7 C8 H8 119.4
C9 N1 C15 114.4(2)
C9 N1 Re1 127.03(16)
C15 N1 Re1 118.41(17)
C16 N2 C18 111.0(2)
C16 N2 C17 108.5(2)
C18 N2 C17 109.0(2)
C16 N2 Re1 112.35(16)
C18 N2 Re1 111.93(15)
C17 N2 Re1 103.64(16)
C20 N3 C19 115.0(2)
C20 N3 Re1 127.06(17)
C19 N3 Re1 117.85(16)
C14 C9 C10 115.9(2)
C14 C9 N1 121.9(2)
C10 C9 N1 122.2(2)
F10 C10 C11 117.8(2)
F10 C10 C9 119.5(2)
C11 C10 C9 122.8(2)
F11 C11 C10 120.3(2)
F11 C11 C12 119.7(2)
C10 C11 C12 119.9(3)
F12 C12 C13 121.2(2)
F12 C12 C11 120.1(3)
C13 C12 C11 118.7(2)
F13 C13 C12 119.1(2)
F13 C13 C14 120.3(3)
C12 C13 C14 120.6(2)
F14 C14 C13 118.7(2)
F14 C14 C9 119.1(2)
C13 C14 C9 122.1(2)
N1 C15 C16 105.6(2)
N1 C15 H15A 110.6
C16 C15 H15A 110.6
N1 C15 H15B 110.6
C16 C15 H15B 110.6
H15A C15 H15B 108.8
N2 C16 C15 107.7(2)
N2 C16 H16A 110.2
C15 C16 H16A 110.2
N2 C16 H16B 110.2
C15 C16 H16B 110.2
H16A C16 H16B 108.5
N2 C17 H17A 109.5
N2 C17 H17B 109.5
H17A C17 H17B 109.5
N2 C17 H17C 109.5
H17A C17 H17C 109.5
H17B C17 H17C 109.5
N2 C18 C19 107.9(2)
N2 C18 H18A 110.1
C19 C18 H18A 110.1
N2 C18 H18B 110.1
C19 C18 H18B 110.1
H18A C18 H18B 108.4
N3 C19 C18 106.3(2)
N3 C19 H19A 110.5
C18 C19 H19A 110.5
N3 C19 H19B 110.5
C18 C19 H19B 110.5
H19A C19 H19B 108.7
C25 C20 C21 115.0(2)
C25 C20 N3 123.4(2)
C21 C20 N3 121.7(2)
F21 C21 C22 117.7(2)
F21 C21 C20 119.7(2)
C22 C21 C20 122.7(2)
F22 C22 C23 119.9(2)
F22 C22 C21 119.8(2)
C23 C22 C21 120.4(2)
F23 C23 C22 120.3(2)
F23 C23 C24 121.1(2)
C22 C23 C24 118.6(2)
F24 C24 C25 120.6(2)
F24 C24 C23 119.2(2)
C25 C24 C23 120.2(2)
F25 C25 C24 118.1(2)
F25 C25 C20 118.7(2)
C24 C25 C20 123.2(2)

loop_
_geom_bond_atom_site_label_1
_geom_bond_atom_site_label_2
_geom_bond_distance
Re1 O1 1.6921(18)
Re1 N1 1.973(2)
Re1 N3 1.978(2)
Re1 C1 2.028(2)
Re1 N2 2.169(2)
C1 O2 1.231(3)
C1 C2 1.547(4)
C2 C3 1.505(4)
C2 H2A 0.9900
C2 H2B 0.9900
C3 C8 1.391(4)
C3 C4 1.392(4)
C4 C5 1.382(5)
C4 H4 0.9500
C5 C6 1.375(5)
C5 H5 0.9500
C6 C7 1.376(5)
C6 H6 0.9500
C7 C8 1.396(4)
C7 H7 0.9500
C8 H8 0.9500
N1 C9 1.407(3)
N1 C15 1.483(3)
N2 C16 1.482(3)
N2 C18 1.493(3)
N2 C17 1.511(3)
N3 C20 1.401(3)
N3 C19 1.481(3)
C9 C14 1.387(4)
C9 C10 1.390(4)
C10 F10 1.348(3)
C10 C11 1.376(4)
C11 F11 1.340(3)
C11 C12 1.383(4)
C12 F12 1.331(3)
C12 C13 1.374(4)
C13 F13 1.345(3)
C13 C14 1.380(4)
C14 F14 1.341(3)
C15 C16 1.527(4)
C15 H15A 0.9900
C15 H15B 0.9900
C16 H16A 0.9900
C16 H16B 0.9900
C17 H17A 0.9800
C17 H17B 0.9800
C17 H17C 0.9800
C18 C19 1.507(3)
C18 H18A 0.9900
C18 H18B 0.9900
C19 H19A 0.9900
C19 H19B 0.9900
C20 C25 1.389(4)
C20 C21 1.397(3)
C21 F21 1.353(3)
C21 C22 1.379(4)
C22 F22 1.342(3)
C22 C23 1.371(4)
C23 F23 1.334(3)
C23 C24 1.384(4)
C24 F24 1.342(3)
C24 C25 1.370(4)
C25 F25 1.343(3)

loop_
_geom_torsion_atom_site_label_1
_geom_torsion_atom_site_label_2
_geom_torsion_atom_site_label_3
_geom_torsion_atom_site_label_4
_geom_torsion
O1 Re1 C1 O2 178.93(19)
N1 Re1 C1 O2 -68.9(2)
N3 Re1 C1 O2 67.3(2)
N2 Re1 C1 O2 -0.4(3)
O1 Re1 C1 C2 1.1(2)
N1 Re1 C1 C2 113.2(2)
N3 Re1 C1 C2 -110.6(2)
N2 Re1 C1 C2 -178.22(17)
O2 C1 C2 C3 56.9(3)
Re1 C1 C2 C3 -125.3(2)
C1 C2 C3 C8 -58.9(3)
C1 C2 C3 C4 121.1(3)
C8 C3 C4 C5 -1.5(4)
C2 C3 C4 C5 178.4(3)
C3 C4 C5 C6 1.4(5)
C4 C5 C6 C7 -0.4(5)
C5 C6 C7 C8 -0.5(5)
C4 C3 C8 C7 0.7(4)
C2 C3 C8 C7 -179.2(3)
C6 C7 C8 C3 0.3(4)
O1 Re1 N1 C9 80.9(2)
N3 Re1 N1 C9 -108.4(2)
C1 Re1 N1 C9 -25.6(2)
N2 Re1 N1 C9 -166.7(2)
O1 Re1 N1 C15 -93.7(2)
N3 Re1 N1 C15 77.0(2)
C1 Re1 N1 C15 159.8(2)
N2 Re1 N1 C15 18.7(2)
O1 Re1 N2 C16 117.52(18)
N1 Re1 N2 C16 8.79(18)
N3 Re1 N2 C16 -133.96(19)
C1 Re1 N2 C16 -63.2(2)
O1 Re1 N2 C18 -116.81(17)
N1 Re1 N2 C18 134.45(19)
N3 Re1 N2 C18 -8.29(17)
C1 Re1 N2 C18 62.5(2)
O1 Re1 N2 C17 0.57(19)
N1 Re1 N2 C17 -108.17(18)
N3 Re1 N2 C17 109.08(18)
C1 Re1 N2 C17 179.84(17)
O1 Re1 N3 C20 -82.2(2)
N1 Re1 N3 C20 107.0(2)
C1 Re1 N3 C20 23.9(2)
N2 Re1 N3 C20 165.3(2)
O1 Re1 N3 C19 93.79(19)
N1 Re1 N3 C19 -76.9(2)
C1 Re1 N3 C19 -160.1(2)
N2 Re1 N3 C19 -18.73(18)
C15 N1 C9 C14 -81.2(3)
Re1 N1 C9 C14 104.0(3)
C15 N1 C9 C10 98.0(3)
Re1 N1 C9 C10 -76.8(3)
C14 C9 C10 F10 179.4(2)
N1 C9 C10 F10 0.2(4)
C14 C9 C10 C11 0.0(4)
N1 C9 C10 C11 -179.2(2)
F10 C10 C11 F11 -0.8(4)
C9 C10 C11 F11 178.6(2)
F10 C10 C11 C12 179.8(2)
C9 C10 C11 C12 -0.9(4)
F11 C11 C12 F12 0.7(4)
C10 C11 C12 F12 -179.9(2)
F11 C11 C12 C13 -179.3(2)
C10 C11 C12 C13 0.2(4)
F12 C12 C13 F13 2.0(4)
C11 C12 C13 F13 -178.1(2)
F12 C12 C13 C14 -178.6(2)
C11 C12 C13 C14 1.3(4)
F13 C13 C14 F14 -2.0(4)
C12 C13 C14 F14 178.6(2)
F13 C13 C14 C9 177.1(2)
C12 C13 C14 C9 -2.3(4)
C10 C9 C14 F14 -179.4(2)
N1 C9 C14 F14 -0.2(4)
C10 C9 C14 C13 1.5(4)
N1 C9 C14 C13 -179.3(2)
C9 N1 C15 C16 143.7(2)
Re1 N1 C15 C16 -41.0(3)
C18 N2 C16 C15 -158.3(2)
C17 N2 C16 C15 81.8(3)
Re1 N2 C16 C15 -32.2(3)
N1 C15 C16 N2 44.5(3)
C16 N2 C18 C19 158.2(2)
C17 N2 C18 C19 -82.3(3)
Re1 N2 C18 C19 31.8(3)
C20 N3 C19 C18 -142.2(2)
Re1 N3 C19 C18 41.3(3)
N2 C18 C19 N3 -44.6(3)
C19 N3 C20 C25 67.6(3)
Re1 N3 C20 C25 -116.3(3)
C19 N3 C20 C21 -112.6(3)
Re1 N3 C20 C21 63.5(3)
C25 C20 C21 F21 179.0(2)
N3 C20 C21 F21 -0.8(4)
C25 C20 C21 C22 -1.7(4)
N3 C20 C21 C22 178.5(2)
F21 C21 C22 F22 2.1(4)
C20 C21 C22 F22 -177.2(2)
F21 C21 C22 C23 -178.9(2)
C20 C21 C22 C23 1.8(4)
F22 C22 C23 F23 -0.4(4)
C21 C22 C23 F23 -179.3(2)
F22 C22 C23 C24 179.2(2)
C21 C22 C23 C24 0.2(4)
F23 C23 C24 F24 -2.1(4)
C22 C23 C24 F24 178.4(2)
F23 C23 C24 C25 177.5(2)
C22 C23 C24 C25 -2.1(4)
F24 C24 C25 F25 -0.2(4)
C23 C24 C25 F25 -179.7(2)
F24 C24 C25 C20 -178.4(2)
C23 C24 C25 C20 2.1(4)
C21 C20 C25 F25 -178.4(2)
N3 C20 C25 F25 1.4(4)
C21 C20 C25 C24 -0.2(4)
N3 C20 C25 C24 179.6(2)

loop_
_platon_squeeze_void_nr
_platon_squeeze_void_average_x
_platon_squeeze_void_average_y
_platon_squeeze_void_average_z
_platon_squeeze_void_volume
_platon_squeeze_void_count_electrons
_platon_squeeze_void_content
1 -0.002 -0.000 0.500 128 43 ' '
2 -0.015 0.500 0.000 128 43 ' '
